data_7705802
loop_
_publ_author_name
'Bao, Yizheng'
'Wu, Xiaohang'
'Gao, Hongjie'
'Zhou, Manman'
'Chen, Shuang'
'Jin, Shan'
'Yu, Haizhu'
'Zhu, Manzhou'

_publ_section_title
;
 The geometric and electronic structures of a
 Ag<sub>13</sub>Cu<sub>10</sub>(SAdm)<sub>12</sub>X<sub>3</sub>
 nanocluster.
;
_journal_issue 47
_journal_name_full 'Dalton transactions (Cambridge, England : 2003)'
_journal_page_first 17164
_journal_page_last 17168
_journal_paper_doi 10.1039/d0dt03638b
_journal_volume 49
_journal_year 2020
_chemical_formula_moiety 'C120 H180 Ag13 Cu10 S12'
_chemical_formula_sum 'C120 H180 Ag13 Cu10 S12'
_chemical_formula_weight 4045.06
_space_group_crystal_system cubic
_space_group_IT_number 228
_space_group_name_Hall '-F 4ud 2vw 3'
_space_group_name_H-M_alt 'F d -3 c :2'
_atom_sites_solution_hydrogens geom
_audit_creation_method SHELXL-2014/7
_audit_update_record
;
2020-11-25 deposited with the CCDC.	2020-11-26 downloaded from the CCDC.
;
_cell_angle_alpha 90
_cell_angle_beta 90
_cell_angle_gamma 90
_cell_formula_units_Z 16
_cell_length_a 41.4111(11)
_cell_length_b 41.4111(11)
_cell_length_c 41.4111(11)
_cell_measurement_reflns_used 9686
_cell_measurement_temperature 123(2)
_cell_measurement_theta_max 26.45
_cell_measurement_theta_min 2.45
_cell_volume 71015(3)
_computing_cell_refinement SMART
_computing_data_collection 'SMART (Bruker, 2008)'
_computing_data_reduction 'SAINT (Bruker, 2008)'
_computing_molecular_graphics 'SHELXTL (Bruker, 2008)'
_computing_publication_material 'SHELXTL (Bruker, 2008)'
_computing_structure_refinement 'SHELXL-2014/7 (Sheldrick, 2014)'
_computing_structure_solution 'SHELXTL (Bruker, 2008)'
_diffrn_ambient_temperature 123(2)
_diffrn_measured_fraction_theta_full 0.999
_diffrn_measured_fraction_theta_max 0.997
_diffrn_measurement_device_type 'Bruker APEX-II CCD'
_diffrn_radiation_type MoK\a
_diffrn_radiation_wavelength 0.71073
_diffrn_reflns_av_R_equivalents 0.0285
_diffrn_reflns_av_unetI/netI 0.0191
_diffrn_reflns_Laue_measured_fraction_full 0.999
_diffrn_reflns_Laue_measured_fraction_max 0.997
_diffrn_reflns_limit_h_max 55
_diffrn_reflns_limit_h_min -55
_diffrn_reflns_limit_k_max 53
_diffrn_reflns_limit_k_min -55
_diffrn_reflns_limit_l_max 55
_diffrn_reflns_limit_l_min -55
_diffrn_reflns_number 227561
_diffrn_reflns_point_group_measured_fraction_full 0.999
_diffrn_reflns_point_group_measured_fraction_max 0.997
_diffrn_reflns_theta_full 25.242
_diffrn_reflns_theta_max 28.335
_diffrn_reflns_theta_min 1.967
_exptl_absorpt_coefficient_mu 2.739
_exptl_absorpt_correction_T_max 0.60
_exptl_absorpt_correction_T_min 0.60
_exptl_absorpt_correction_type multi-scan
_exptl_crystal_colour red
_exptl_crystal_density_diffrn 1.513
_exptl_crystal_description block
_exptl_crystal_F_000 31888
_exptl_crystal_size_max 0.200
_exptl_crystal_size_mid 0.200
_exptl_crystal_size_min 0.200
_refine_diff_density_max 0.472
_refine_diff_density_min -0.397
_refine_diff_density_rms 0.064
_refine_ls_extinction_method none
_refine_ls_goodness_of_fit_ref 1.023
_refine_ls_hydrogen_treatment constr
_refine_ls_matrix_type full
_refine_ls_number_parameters 118
_refine_ls_number_reflns 3703
_refine_ls_number_restraints 6
_refine_ls_restrained_S_all 1.025
_refine_ls_R_factor_all 0.0475
_refine_ls_R_factor_gt 0.0307
_refine_ls_shift/su_max 0.001
_refine_ls_shift/su_mean 0.000
_refine_ls_structure_factor_coef Fsqd
_refine_ls_weighting_details 'w=1/[\s^2^(Fo^2^)+(0.06P)^2^+1.88P] where P=(Fo^2^+2Fc^2^)/3'
_refine_ls_weighting_scheme calc
_refine_ls_wR_factor_gt 0.1050
_refine_ls_wR_factor_ref 0.1078
_reflns_Friedel_coverage 0.000
_reflns_number_gt 2265
_reflns_number_total 3703
_reflns_threshold_expression 'I > 2\s(I)'
_cod_data_source_file d0dt03638b2.cif
_cod_data_source_block zzz
_cod_depositor_comments 'Adding full bibliography for 7705802.cif.'
_cod_original_cell_volume 71015(6)
_cod_original_sg_symbol_Hall '-F 4cvw 2vw 3'
_cod_original_sg_symbol_H-M 'F d -3 c'
_cod_database_code 7705802
_shelx_shelxl_version_number 2014/7
_shelx_space_group_comment
;
The symmetry employed for this shelxl refinement is uniquely defined
by the following loop, which should always be used as a source of
symmetry information in preference to the above space-group names.
They are only intended as comments.
;
_shelx_estimated_absorpt_t_min 0.610
_shelx_estimated_absorpt_t_max 0.610

loop_
_space_group_symop_operation_xyz
'x, y, z'
'-x+1/4, -y+3/4, z+1/2'
'-x+3/4, y+1/2, -z+1/4'
'x+1/2, -y+1/4, -z+3/4'
'z, x, y'
'z+1/2, -x+1/4, -y+3/4'
'-z+1/4, -x+3/4, y+1/2'
'-z+3/4, x+1/2, -y+1/4'
'y, z, x'
'-y+3/4, z+1/2, -x+1/4'
'y+1/2, -z+1/4, -x+3/4'
'-y+1/4, -z+3/4, x+1/2'
'y+3/4, x+1/4, -z'
'-y+1/2, -x+1/2, -z+1/2'
'y+1/4, -x, z+3/4'
'-y, x+3/4, z+1/4'
'x+3/4, z+1/4, -y'
'-x, z+3/4, y+1/4'
'-x+1/2, -z+1/2, -y+1/2'
'x+1/4, -z, y+3/4'
'z+3/4, y+1/4, -x'
'z+1/4, -y, x+3/4'
'-z, y+3/4, x+1/4'
'-z+1/2, -y+1/2, -x+1/2'
'x, y+1/2, z+1/2'
'-x+1/4, -y+5/4, z+1'
'-x+3/4, y+1, -z+3/4'
'x+1/2, -y+3/4, -z+5/4'
'z, x+1/2, y+1/2'
'z+1/2, -x+3/4, -y+5/4'
'-z+1/4, -x+5/4, y+1'
'-z+3/4, x+1, -y+3/4'
'y, z+1/2, x+1/2'
'-y+3/4, z+1, -x+3/4'
'y+1/2, -z+3/4, -x+5/4'
'-y+1/4, -z+5/4, x+1'
'y+3/4, x+3/4, -z+1/2'
'-y+1/2, -x+1, -z+1'
'y+1/4, -x+1/2, z+5/4'
'-y, x+5/4, z+3/4'
'x+3/4, z+3/4, -y+1/2'
'-x, z+5/4, y+3/4'
'-x+1/2, -z+1, -y+1'
'x+1/4, -z+1/2, y+5/4'
'z+3/4, y+3/4, -x+1/2'
'z+1/4, -y+1/2, x+5/4'
'-z, y+5/4, x+3/4'
'-z+1/2, -y+1, -x+1'
'x+1/2, y, z+1/2'
'-x+3/4, -y+3/4, z+1'
'-x+5/4, y+1/2, -z+3/4'
'x+1, -y+1/4, -z+5/4'
'z+1/2, x, y+1/2'
'z+1, -x+1/4, -y+5/4'
'-z+3/4, -x+3/4, y+1'
'-z+5/4, x+1/2, -y+3/4'
'y+1/2, z, x+1/2'
'-y+5/4, z+1/2, -x+3/4'
'y+1, -z+1/4, -x+5/4'
'-y+3/4, -z+3/4, x+1'
'y+5/4, x+1/4, -z+1/2'
'-y+1, -x+1/2, -z+1'
'y+3/4, -x, z+5/4'
'-y+1/2, x+3/4, z+3/4'
'x+5/4, z+1/4, -y+1/2'
'-x+1/2, z+3/4, y+3/4'
'-x+1, -z+1/2, -y+1'
'x+3/4, -z, y+5/4'
'z+5/4, y+1/4, -x+1/2'
'z+3/4, -y, x+5/4'
'-z+1/2, y+3/4, x+3/4'
'-z+1, -y+1/2, -x+1'
'x+1/2, y+1/2, z'
'-x+3/4, -y+5/4, z+1/2'
'-x+5/4, y+1, -z+1/4'
'x+1, -y+3/4, -z+3/4'
'z+1/2, x+1/2, y'
'z+1, -x+3/4, -y+3/4'
'-z+3/4, -x+5/4, y+1/2'
'-z+5/4, x+1, -y+1/4'
'y+1/2, z+1/2, x'
'-y+5/4, z+1, -x+1/4'
'y+1, -z+3/4, -x+3/4'
'-y+3/4, -z+5/4, x+1/2'
'y+5/4, x+3/4, -z'
'-y+1, -x+1, -z+1/2'
'y+3/4, -x+1/2, z+3/4'
'-y+1/2, x+5/4, z+1/4'
'x+5/4, z+3/4, -y'
'-x+1/2, z+5/4, y+1/4'
'-x+1, -z+1, -y+1/2'
'x+3/4, -z+1/2, y+3/4'
'z+5/4, y+3/4, -x'
'z+3/4, -y+1/2, x+3/4'
'-z+1/2, y+5/4, x+1/4'
'-z+1, -y+1, -x+1/2'
'-x, -y, -z'
'x-1/4, y-3/4, -z-1/2'
'x-3/4, -y-1/2, z-1/4'
'-x-1/2, y-1/4, z-3/4'
'-z, -x, -y'
'-z-1/2, x-1/4, y-3/4'
'z-1/4, x-3/4, -y-1/2'
'z-3/4, -x-1/2, y-1/4'
'-y, -z, -x'
'y-3/4, -z-1/2, x-1/4'
'-y-1/2, z-1/4, x-3/4'
'y-1/4, z-3/4, -x-1/2'
'-y-3/4, -x-1/4, z'
'y-1/2, x-1/2, z-1/2'
'-y-1/4, x, -z-3/4'
'y, -x-3/4, -z-1/4'
'-x-3/4, -z-1/4, y'
'x, -z-3/4, -y-1/4'
'x-1/2, z-1/2, y-1/2'
'-x-1/4, z, -y-3/4'
'-z-3/4, -y-1/4, x'
'-z-1/4, y, -x-3/4'
'z, -y-3/4, -x-1/4'
'z-1/2, y-1/2, x-1/2'
'-x, -y+1/2, -z+1/2'
'x-1/4, y-1/4, -z'
'x-3/4, -y, z+1/4'
'-x-1/2, y+1/4, z-1/4'
'-z, -x+1/2, -y+1/2'
'-z-1/2, x+1/4, y-1/4'
'z-1/4, x-1/4, -y'
'z-3/4, -x, y+1/4'
'-y, -z+1/2, -x+1/2'
'y-3/4, -z, x+1/4'
'-y-1/2, z+1/4, x-1/4'
'y-1/4, z-1/4, -x'
'-y-3/4, -x+1/4, z+1/2'
'y-1/2, x, z'
'-y-1/4, x+1/2, -z-1/4'
'y, -x-1/4, -z+1/4'
'-x-3/4, -z+1/4, y+1/2'
'x, -z-1/4, -y+1/4'
'x-1/2, z, y'
'-x-1/4, z+1/2, -y-1/4'
'-z-3/4, -y+1/4, x+1/2'
'-z-1/4, y+1/2, -x-1/4'
'z, -y-1/4, -x+1/4'
'z-1/2, y, x'
'-x+1/2, -y, -z+1/2'
'x+1/4, y-3/4, -z'
'x-1/4, -y-1/2, z+1/4'
'-x, y-1/4, z-1/4'
'-z+1/2, -x, -y+1/2'
'-z, x-1/4, y-1/4'
'z+1/4, x-3/4, -y'
'z-1/4, -x-1/2, y+1/4'
'-y+1/2, -z, -x+1/2'
'y-1/4, -z-1/2, x+1/4'
'-y, z-1/4, x-1/4'
'y+1/4, z-3/4, -x'
'-y-1/4, -x-1/4, z+1/2'
'y, x-1/2, z'
'-y+1/4, x, -z-1/4'
'y+1/2, -x-3/4, -z+1/4'
'-x-1/4, -z-1/4, y+1/2'
'x+1/2, -z-3/4, -y+1/4'
'x, z-1/2, y'
'-x+1/4, z, -y-1/4'
'-z-1/4, -y-1/4, x+1/2'
'-z+1/4, y, -x-1/4'
'z+1/2, -y-3/4, -x+1/4'
'z, y-1/2, x'
'-x+1/2, -y+1/2, -z'
'x+1/4, y-1/4, -z-1/2'
'x-1/4, -y, z-1/4'
'-x, y+1/4, z-3/4'
'-z+1/2, -x+1/2, -y'
'-z, x+1/4, y-3/4'
'z+1/4, x-1/4, -y-1/2'
'z-1/4, -x, y-1/4'
'-y+1/2, -z+1/2, -x'
'y-1/4, -z, x-1/4'
'-y, z+1/4, x-3/4'
'y+1/4, z-1/4, -x-1/2'
'-y-1/4, -x+1/4, z'
'y, x, z-1/2'
'-y+1/4, x+1/2, -z-3/4'
'y+1/2, -x-1/4, -z-1/4'
'-x-1/4, -z+1/4, y'
'x+1/2, -z-1/4, -y-1/4'
'x, z, y-1/2'
'-x+1/4, z+1/2, -y-3/4'
'-z-1/4, -y+1/4, x'
'-z+1/4, y+1/2, -x-3/4'
'z+1/2, -y-1/4, -x-1/4'
'z, y, x-1/2'

loop_
_atom_site_label
_atom_site_type_symbol
_atom_site_fract_x
_atom_site_fract_y
_atom_site_fract_z
_atom_site_U_iso_or_equiv
_atom_site_adp_type
_atom_site_occupancy
_atom_site_site_symmetry_order
_atom_site_calc_flag
_atom_site_refinement_flags_posn
_atom_site_refinement_flags_adp
_atom_site_refinement_flags_occupancy
_atom_site_disorder_assembly
_atom_site_disorder_group
Ag1 Ag 0.1250 0.1250 0.1250 0.0566(2) Uani 1 12 d S T P . .
Ag2 Ag 0.08966(2) 0.18228(2) 0.12683(2) 0.06759(13) Uani 1 1 d . . . . .
C1 C 0.04104(9) 0.25072(9) 0.11869(9) 0.0639(8) Uani 1 1 d . U . . .
C2 C 0.02253(10) 0.22208(10) 0.13394(10) 0.0705(10) Uani 1 1 d . . . . .
H2A H 0.0181 0.2056 0.1172 0.085 Uiso 1 1 calc R U . . .
H2B H 0.0361 0.2120 0.1508 0.085 Uiso 1 1 calc R U . . .
C3 C -0.00929(9) 0.23336(9) 0.14879(9) 0.0670(10) Uani 1 1 d . . . . .
H3 H -0.0222 0.2147 0.1572 0.080 Uiso 1 1 calc R U . . .
C4 C 0.00624(9) 0.25287(9) 0.17672(9) 0.0703(10) Uani 1 1 d . . . . .
H4A H -0.0116 0.2595 0.1912 0.084 Uiso 1 1 calc R U . . .
H4B H 0.0197 0.2375 0.1891 0.084 Uiso 1 1 calc R U . . .
C5 C 0.02674(9) 0.28256(10) 0.17143(10) 0.0712(10) Uani 1 1 d . . . . .
H5 H 0.0342 0.2948 0.1909 0.085 Uiso 1 1 calc R U . . .
C6 C 0.05272(9) 0.27035(9) 0.14726(9) 0.0685(9) Uani 1 1 d . U . . .
H6A H 0.0645 0.2894 0.1388 0.082 Uiso 1 1 calc R U . . .
H6B H 0.0685 0.2571 0.1594 0.082 Uiso 1 1 calc R U . . .
C7 C 0.02029(9) 0.27495(9) 0.09970(9) 0.0702(9) Uani 1 1 d . U . . .
H7A H 0.0148 0.2654 0.0785 0.084 Uiso 1 1 calc R U . . .
H7B H 0.0333 0.2946 0.0957 0.084 Uiso 1 1 calc R U . . .
C8 C -0.01130(9) 0.28477(10) 0.11691(9) 0.0706(10) Uani 1 1 d . . . . .
H8 H -0.0246 0.3005 0.1044 0.085 Uiso 1 1 calc R U . . .
C9 C 0.00026(9) 0.29796(10) 0.15022(9) 0.0727(11) Uani 1 1 d . . . . .
H9A H 0.0072 0.3205 0.1463 0.087 Uiso 1 1 calc R U . . .
H9B H -0.0193 0.2992 0.1639 0.087 Uiso 1 1 calc R U . . .
C10 C -0.02873(10) 0.25320(9) 0.12419(9) 0.0725(11) Uani 1 1 d . . . . .
H10A H -0.0314 0.2406 0.1040 0.087 Uiso 1 1 calc R U . . .
H10B H -0.0505 0.2579 0.1330 0.087 Uiso 1 1 calc R U . . .
Cu1 Cu 0.1250 0.24401(2) 0.1250 0.05502(17) Uani 1 2 d S T P . .
Cu2 Cu 0.06069(2) 0.18931(2) 0.06069(2) 0.0579(2) Uani 1 3 d S T P . .
S1 S 0.07507(2) 0.23376(2) 0.09705(2) 0.0653(3) Uani 1 1 d . U . . .

loop_
_atom_site_aniso_label
_atom_site_aniso_U_11
_atom_site_aniso_U_22
_atom_site_aniso_U_33
_atom_site_aniso_U_23
_atom_site_aniso_U_13
_atom_site_aniso_U_12
Ag1 0.0566(2) 0.0566(2) 0.0566(2) 0.000 0.000 0.000
Ag2 0.0653(2) 0.0639(2) 0.0736(2) 0.00158(14) 0.00072(14) 0.00182(14)
C1 0.0547(19) 0.064(2) 0.073(2) 0.0177(14) 0.0129(14) -0.0044(14)
C2 0.069(2) 0.066(2) 0.076(2) 0.017(2) 0.014(2) 0.007(2)
C3 0.066(2) 0.064(2) 0.071(2) 0.0169(19) 0.0170(19) 0.0121(18)
C4 0.068(2) 0.065(2) 0.077(2) 0.013(2) 0.018(2) 0.0132(19)
C5 0.070(2) 0.076(3) 0.067(2) 0.0110(19) 0.0086(19) 0.008(2)
C6 0.072(2) 0.066(2) 0.0680(19) 0.0125(14) 0.0152(15) 0.0143(17)
C7 0.068(2) 0.072(2) 0.071(2) 0.0182(19) 0.0146(16) 0.0129(16)
C8 0.074(2) 0.072(2) 0.066(2) 0.0150(19) 0.0192(19) 0.017(2)
C9 0.069(2) 0.076(2) 0.072(3) 0.018(2) 0.020(2) 0.018(2)
C10 0.070(2) 0.077(3) 0.070(2) 0.018(2) 0.0132(19) 0.019(2)
Cu1 0.0518(3) 0.0547(3) 0.0585(4) 0.000 -0.0029(2) 0.000
Cu2 0.0579(2) 0.0579(2) 0.0579(2) -0.00133(19) 0.00133(19) -0.00133(19)
S1 0.0671(6) 0.0621(6) 0.0667(6) 0.0046(4) 0.0134(5) 0.0045(4)

loop_
_atom_type_symbol
_atom_type_description
_atom_type_scat_dispersion_real
_atom_type_scat_dispersion_imag
_atom_type_scat_source
C C 0.0033 0.0016 'International Tables Vol C Tables 4.2.6.8 and 6.1.1.4'
H H 0.0000 0.0000 'International Tables Vol C Tables 4.2.6.8 and 6.1.1.4'
S S 0.1246 0.1234 'International Tables Vol C Tables 4.2.6.8 and 6.1.1.4'
Ag Ag -0.8971 1.1015 'International Tables Vol C Tables 4.2.6.8 and 6.1.1.4'
Cu Cu 0.3201 1.2651 'International Tables Vol C Tables 4.2.6.8 and 6.1.1.4'

loop_
_geom_angle_atom_site_label_1
_geom_angle_atom_site_label_2
_geom_angle_atom_site_label_3
_geom_angle
_geom_angle_site_symmetry_1
_geom_angle_site_symmetry_3
_geom_angle_publ_flag
Ag2 Ag1 Ag2 61.051(10) 36_544 80_445 ?
Ag2 Ag1 Ag2 61.051(10) 36_544 52_454 ?
Ag2 Ag1 Ag2 61.051(10) 80_445 52_454 ?
Ag2 Ag1 Ag2 176.881(12) 36_544 59_454 ?
Ag2 Ag1 Ag2 117.094(4) 80_445 59_454 ?
Ag2 Ag1 Ag2 115.959(4) 52_454 59_454 ?
Ag2 Ag1 Ag2 117.094(4) 36_544 75_445 ?
Ag2 Ag1 Ag2 115.959(4) 80_445 75_445 ?
Ag2 Ag1 Ag2 176.881(12) 52_454 75_445 ?
Ag2 Ag1 Ag2 65.848(10) 59_454 75_445 ?
Ag2 Ag1 Ag2 115.959(4) 36_544 31_544 ?
Ag2 Ag1 Ag2 176.881(12) 80_445 31_544 ?
Ag2 Ag1 Ag2 117.094(4) 52_454 31_544 ?
Ag2 Ag1 Ag2 65.848(10) 59_454 31_544 ?
Ag2 Ag1 Ag2 65.848(10) 75_445 31_544 ?
Ag2 Ag1 Ag2 117.094(4) 36_544 5 ?
Ag2 Ag1 Ag2 116.666(13) 80_445 5 ?
Ag2 Ag1 Ag2 65.848(10) 52_454 5 ?
Ag2 Ag1 Ag2 61.051(10) 59_454 5 ?
Ag2 Ag1 Ag2 117.094(4) 75_445 5 ?
Ag2 Ag1 Ag2 63.429(13) 31_544 5 ?
Ag2 Ag1 Ag2 65.848(10) 36_544 54_454 ?
Ag2 Ag1 Ag2 63.429(13) 80_445 54_454 ?
Ag2 Ag1 Ag2 115.959(4) 52_454 54_454 ?
Ag2 Ag1 Ag2 115.959(4) 59_454 54_454 ?
Ag2 Ag1 Ag2 61.051(10) 75_445 54_454 ?
Ag2 Ag1 Ag2 116.666(13) 31_544 54_454 ?
Ag2 Ag1 Ag2 176.881(12) 5 54_454 ?
Ag2 Ag1 Ag2 115.959(4) 36_544 26_544 ?
Ag2 Ag1 Ag2 65.848(10) 80_445 26_544 ?
Ag2 Ag1 Ag2 63.429(13) 52_454 26_544 ?
Ag2 Ag1 Ag2 61.051(10) 59_454 26_544 ?
Ag2 Ag1 Ag2 116.666(13) 75_445 26_544 ?
Ag2 Ag1 Ag2 115.959(4) 31_544 26_544 ?
Ag2 Ag1 Ag2 61.051(10) 5 26_544 ?
Ag2 Ag1 Ag2 117.094(4) 54_454 26_544 ?
Ag2 Ag1 Ag2 116.666(13) 36_544 9 ?
Ag2 Ag1 Ag2 65.848(10) 80_445 9 ?
Ag2 Ag1 Ag2 117.094(4) 52_454 9 ?
Ag2 Ag1 Ag2 63.429(13) 59_454 9 ?
Ag2 Ag1 Ag2 61.051(10) 75_445 9 ?
Ag2 Ag1 Ag2 117.094(4) 31_544 9 ?
Ag2 Ag1 Ag2 115.959(4) 5 9 ?
Ag2 Ag1 Ag2 61.051(10) 54_454 9 ?
Ag2 Ag1 Ag2 65.848(10) 26_544 9 ?
Ag2 Ag1 Ag2 63.429(13) 36_544 82_445 ?
Ag2 Ag1 Ag2 115.959(4) 80_445 82_445 ?
Ag2 Ag1 Ag2 65.848(10) 52_454 82_445 ?
Ag2 Ag1 Ag2 116.666(13) 59_454 82_445 ?
Ag2 Ag1 Ag2 115.959(4) 75_445 82_445 ?
Ag2 Ag1 Ag2 61.051(10) 31_544 82_445 ?
Ag2 Ag1 Ag2 65.848(10) 5 82_445 ?
Ag2 Ag1 Ag2 117.094(4) 54_454 82_445 ?
Ag2 Ag1 Ag2 117.094(4) 26_544 82_445 ?
Ag2 Ag1 Ag2 176.881(12) 9 82_445 ?
Ag2 Ag1 Ag2 65.850(10) 36_544 . ?
Ag2 Ag1 Ag2 117.095(4) 80_445 . ?
Ag2 Ag1 Ag2 116.669(13) 52_454 . ?
Ag2 Ag1 Ag2 117.092(4) 59_454 . ?
Ag2 Ag1 Ag2 63.426(13) 75_445 . ?
Ag2 Ag1 Ag2 61.051(10) 31_544 . ?
Ag2 Ag1 Ag2 115.961(4) 5 . ?
Ag2 Ag1 Ag2 65.847(10) 54_454 . ?
Ag2 Ag1 Ag2 176.882(12) 26_544 . ?
Ag2 Ag1 Ag2 115.956(4) 9 . ?
Ag2 Ag1 Ag2 61.054(10) 82_445 . ?
S1 Ag2 Ag1 145.79(3) . . ?
S1 Ag2 Ag2 141.30(3) . 31_544 ?
Ag1 Ag2 Ag2 59.474(5) . 31_544 ?
S1 Ag2 Ag2 147.50(3) . 82_445 ?
Ag1 Ag2 Ag2 59.473(5) . 82_445 ?
Ag2 Ag2 Ag2 60.0 31_544 82_445 ?
S1 Ag2 Ag2 102.28(2) . 75_445 ?
Ag1 Ag2 Ag2 58.287(6) . 75_445 ?
Ag2 Ag2 Ag2 63.426(16) 31_544 75_445 ?
Ag2 Ag2 Ag2 110.215(12) 82_445 75_445 ?
S1 Ag2 Cu1 51.42(2) . . ?
Ag2 Ag2 Cu1 93.192(15) 31_544 . ?
Ag2 Ag2 Cu1 151.058(14) 82_445 . ?
Ag2 Ag2 Cu1 60.176(8) 75_445 . ?
S1 Ag2 Cu2 51.69(2) . . ?
Ag2 Ag2 Cu2 164.964(11) 31_544 . ?
Ag2 Ag2 Cu2 113.409(16) 82_445 . ?
Ag2 Ag2 Cu2 110.583(15) 75_445 . ?
S1 Ag2 Ag2 88.87(2) . 54_454 ?
Ag1 Ag2 Ag2 57.076(5) . 54_454 ?
Ag2 Ag2 Ag2 108.041(4) 31_544 54_454 ?
Ag2 Ag2 Ag2 108.402(10) 82_445 54_454 ?
Ag2 Ag2 Ag2 56.696(15) 75_445 54_454 ?
Cu1 Ag2 Ag2 89.248(15) . 54_454 ?
Cu2 Ag2 Ag2 59.708(8) . 54_454 ?
S1 Ag2 Ag2 111.14(2) . 36_544 ?
Ag1 Ag2 Ag2 57.074(5) . 36_544 ?
Ag2 Ag2 Ag2 107.435(10) 31_544 36_544 ?
Ag2 Ag2 Ag2 59.879(15) 82_445 36_544 ?
Ag2 Ag2 Ag2 105.838(12) 75_445 36_544 ?
Cu1 Ag2 Ag2 146.760(13) . 36_544 ?
Cu2 Ag2 Ag2 59.707(8) . 36_544 ?
Ag2 Ag2 Ag2 60.0 54_454 36_544 ?
C6 C1 C7 103.2(3) . . ?
C6 C1 C2 104.5(3) . . ?
C7 C1 C2 115.6(3) . . ?
C6 C1 S1 110.2(3) . . ?
C7 C1 S1 115.8(3) . . ?
C2 C1 S1 106.9(3) . . ?
C3 C2 C1 110.9(3) . . ?
C3 C2 H2A 109.5 . . ?
C1 C2 H2A 109.5 . . ?
C3 C2 H2B 109.5 . . ?
C1 C2 H2B 109.5 . . ?
H2A C2 H2B 108.0 . . ?
C2 C3 C10 110.4(3) . . ?
C2 C3 C4 95.9(3) . . ?
C10 C3 C4 115.7(3) . . ?
C2 C3 H3 111.3 . . ?
C10 C3 H3 111.3 . . ?
C4 C3 H3 111.3 . . ?
C5 C4 C3 123.3(3) . . ?
C5 C4 H4A 106.5 . . ?
C3 C4 H4A 106.5 . . ?
C5 C4 H4B 106.5 . . ?
C3 C4 H4B 106.5 . . ?
H4A C4 H4B 106.5 . . ?
C4 C5 C9 91.1(3) . . ?
C4 C5 C6 102.6(3) . . ?
C9 C5 C6 105.0(3) . . ?
C4 C5 H5 118.0 . . ?
C9 C5 H5 118.0 . . ?
C6 C5 H5 118.0 . . ?
C1 C6 C5 117.2(3) . . ?
C1 C6 H6A 108.0 . . ?
C5 C6 H6A 108.0 . . ?
C1 C6 H6B 108.0 . . ?
C5 C6 H6B 108.0 . . ?
H6A C6 H6B 107.2 . . ?
C1 C7 C8 114.2(3) . . ?
C1 C7 H7A 108.7 . . ?
C8 C7 H7A 108.7 . . ?
C1 C7 H7B 108.7 . . ?
C8 C7 H7B 108.7 . . ?
H7A C7 H7B 107.6 . . ?
C10 C8 C7 105.5(3) . . ?
C10 C8 C9 105.7(3) . . ?
C7 C8 C9 103.9(3) . . ?
C10 C8 H8 113.6 . . ?
C7 C8 H8 113.6 . . ?
C9 C8 H8 113.6 . . ?
C5 C9 C8 125.3(3) . . ?
C5 C9 H9A 106.0 . . ?
C8 C9 H9A 106.0 . . ?
C5 C9 H9B 106.0 . . ?
C8 C9 H9B 106.0 . . ?
H9A C9 H9B 106.3 . . ?
C8 C10 C3 110.0(3) . . ?
C8 C10 H10A 109.7 . . ?
C3 C10 H10A 109.7 . . ?
C8 C10 H10B 109.7 . . ?
C3 C10 H10B 109.7 . . ?
H10A C10 H10B 108.2 . . ?
S1 Cu1 S1 159.69(5) 75_445 . ?
S1 Cu1 Ag2 105.15(3) 75_445 . ?
S1 Cu1 Ag2 55.45(2) . . ?
S1 Cu1 Ag2 55.44(2) 75_445 75_445 ?
S1 Cu1 Ag2 105.15(3) . 75_445 ?
Ag2 Cu1 Ag2 59.652(16) . 75_445 ?
S1 Cu2 S1 119.627(6) . 36_544 ?
S1 Cu2 S1 119.626(6) . 54_454 ?
S1 Cu2 S1 119.626(6) 36_544 54_454 ?
S1 Cu2 Ag2 91.07(3) . 54_454 ?
S1 Cu2 Ag2 114.56(3) 36_544 54_454 ?
S1 Cu2 Ag2 54.25(3) 54_454 54_454 ?
S1 Cu2 Ag2 114.57(3) . 36_544 ?
S1 Cu2 Ag2 54.25(3) 36_544 36_544 ?
S1 Cu2 Ag2 91.07(3) 54_454 36_544 ?
Ag2 Cu2 Ag2 60.585(16) 54_454 36_544 ?
S1 Cu2 Ag2 54.25(3) . . ?
S1 Cu2 Ag2 91.07(3) 36_544 . ?
S1 Cu2 Ag2 114.56(3) 54_454 . ?
Ag2 Cu2 Ag2 60.583(16) 54_454 . ?
Ag2 Cu2 Ag2 60.587(16) 36_544 . ?
C1 S1 Cu1 111.23(13) . . ?
C1 S1 Cu2 113.94(13) . . ?
Cu1 S1 Cu2 129.52(4) . . ?
C1 S1 Ag2 105.70(12) . . ?
Cu1 S1 Ag2 73.13(3) . . ?
Cu2 S1 Ag2 74.05(3) . . ?

loop_
_geom_bond_atom_site_label_1
_geom_bond_atom_site_label_2
_geom_bond_distance
_geom_bond_site_symmetry_2
_geom_bond_publ_flag
Ag1 Ag2 2.7881(3) 36_544 ?
Ag1 Ag2 2.7881(3) 80_445 ?
Ag1 Ag2 2.7881(3) 52_454 ?
Ag1 Ag2 2.7881(3) 59_454 ?
Ag1 Ag2 2.7881(3) 75_445 ?
Ag1 Ag2 2.7881(3) 31_544 ?
Ag1 Ag2 2.7881(3) 5 ?
Ag1 Ag2 2.7881(3) 54_454 ?
Ag1 Ag2 2.7881(3) 26_544 ?
Ag1 Ag2 2.7881(3) 9 ?
Ag1 Ag2 2.7881(3) 82_445 ?
Ag1 Ag2 2.7882(3) . ?
Ag2 S1 2.5360(10) . ?
Ag2 Ag2 2.8323(5) 31_544 ?
Ag2 Ag2 2.8324(5) 82_445 ?
Ag2 Ag2 2.9313(6) 75_445 ?
Ag2 Cu1 2.9467(6) . ?
Ag2 Cu2 3.0043(7) . ?
Ag2 Ag2 3.0308(5) 54_454 ?
Ag2 Ag2 3.0310(5) 36_544 ?
C1 C6 1.514(5) . ?
C1 C7 1.538(5) . ?
C1 C2 1.547(5) . ?
C1 S1 1.812(4) . ?
C2 C3 1.527(5) . ?
C2 H2A 0.9900 . ?
C2 H2B 0.9900 . ?
C3 C10 1.537(5) . ?
C3 C4 1.550(6) . ?
C3 H3 1.0000 . ?
C4 C5 1.510(5) . ?
C4 H4A 0.9900 . ?
C4 H4B 0.9900 . ?
C5 C9 1.543(5) . ?
C5 C6 1.554(5) . ?
C5 H5 1.0000 . ?
C6 H6A 0.9900 . ?
C6 H6B 0.9900 . ?
C7 C8 1.544(5) . ?
C7 H7A 0.9900 . ?
C7 H7B 0.9900 . ?
C8 C10 1.523(5) . ?
C8 C9 1.559(5) . ?
C8 H8 1.0000 . ?
C9 H9A 0.9900 . ?
C9 H9B 0.9900 . ?
C10 H10A 0.9900 . ?
C10 H10B 0.9900 . ?
Cu1 S1 2.4070(10) 75_445 ?
Cu1 S1 2.4071(10) . ?
Cu1 Ag2 2.9469(6) 75_445 ?
Cu2 S1 2.4518(10) . ?
Cu2 S1 2.4518(10) 36_544 ?
Cu2 S1 2.4518(10) 54_454 ?
Cu2 Ag2 3.0043(7) 54_454 ?
Cu2 Ag2 3.0043(7) 36_544 ?

loop_
_geom_torsion_atom_site_label_1
_geom_torsion_atom_site_label_2
_geom_torsion_atom_site_label_3
_geom_torsion_atom_site_label_4
_geom_torsion
_geom_torsion_site_symmetry_1
_geom_torsion_site_symmetry_2
_geom_torsion_site_symmetry_3
_geom_torsion_site_symmetry_4
_geom_torsion_publ_flag
C6 C1 C2 C3 71.1(4) . . . . ?
C7 C1 C2 C3 -41.5(5) . . . . ?
S1 C1 C2 C3 -172.0(3) . . . . ?
C1 C2 C3 C10 51.4(5) . . . . ?
C1 C2 C3 C4 -68.7(4) . . . . ?
C2 C3 C4 C5 65.1(4) . . . . ?
C10 C3 C4 C5 -50.9(5) . . . . ?
C3 C4 C5 C9 52.0(4) . . . . ?
C3 C4 C5 C6 -53.7(4) . . . . ?
C7 C1 C6 C5 64.4(4) . . . . ?
C2 C1 C6 C5 -56.8(4) . . . . ?
S1 C1 C6 C5 -171.4(3) . . . . ?
C4 C5 C6 C1 46.0(4) . . . . ?
C9 C5 C6 C1 -48.6(4) . . . . ?
C6 C1 C7 C8 -68.6(4) . . . . ?
C2 C1 C7 C8 44.9(5) . . . . ?
S1 C1 C7 C8 170.9(3) . . . . ?
C1 C7 C8 C10 -54.9(4) . . . . ?
C1 C7 C8 C9 56.1(4) . . . . ?
C4 C5 C9 C8 -65.3(4) . . . . ?
C6 C5 C9 C8 38.0(5) . . . . ?
C10 C8 C9 C5 68.6(4) . . . . ?
C7 C8 C9 C5 -42.2(5) . . . . ?
C7 C8 C10 C3 65.9(4) . . . . ?
C9 C8 C10 C3 -43.8(4) . . . . ?
C2 C3 C10 C8 -66.9(4) . . . . ?
C4 C3 C10 C8 40.5(4) . . . . ?
C6 C1 S1 Cu1 6.1(3) . . . . ?
C7 C1 S1 Cu1 122.7(3) . . . . ?
C2 C1 S1 Cu1 -106.9(3) . . . . ?
C6 C1 S1 Cu2 163.0(2) . . . . ?
C7 C1 S1 Cu2 -80.5(3) . . . . ?
C2 C1 S1 Cu2 49.9(3) . . . . ?
C6 C1 S1 Ag2 83.8(2) . . . . ?
C7 C1 S1 Ag2 -159.7(3) . . . . ?
C2 C1 S1 Ag2 -29.3(3) . . . . ?

loop_
_platon_squeeze_void_nr
_platon_squeeze_void_average_x
_platon_squeeze_void_average_y
_platon_squeeze_void_average_z
_platon_squeeze_void_volume
_platon_squeeze_void_count_electrons
_platon_squeeze_void_content
1 0.000 0.000 0.000 7 0 ' '
2 0.235 -0.009 -0.002 26320 1357 ' '
3 0.500 0.000 0.000 7 0 ' '
4 0.250 0.000 0.250 7 0 ' '
5 0.750 0.000 0.250 7 0 ' '
6 0.000 0.000 0.500 7 0 ' '
7 0.500 0.000 0.500 7 0 ' '
8 0.250 0.000 0.750 7 0 ' '
9 0.750 0.000 0.750 7 0 ' '
10 0.250 0.250 0.000 7 0 ' '
11 0.750 0.250 0.000 7 0 ' '
12 0.000 0.250 0.250 7 0 ' '
13 0.500 0.250 0.250 7 0 ' '
14 0.250 0.250 0.500 7 0 ' '
15 0.750 0.250 0.500 7 0 ' '
16 0.000 0.250 0.750 7 0 ' '
17 0.500 0.250 0.750 7 0 ' '
18 0.000 0.500 0.000 7 0 ' '
19 0.500 0.500 0.000 7 0 ' '
20 0.250 0.500 0.250 7 0 ' '
21 0.750 0.500 0.250 7 0 ' '
22 0.000 0.500 0.500 7 0 ' '
23 0.500 0.500 0.500 7 0 ' '
24 0.250 0.500 0.750 7 0 ' '
25 0.750 0.500 0.750 7 0 ' '
26 0.250 0.750 0.000 7 0 ' '
27 0.750 0.750 0.000 7 0 ' '
28 0.000 0.750 0.250 7 0 ' '
29 0.500 0.750 0.250 7 0 ' '
30 0.250 0.750 0.500 7 0 ' '
31 0.750 0.750 0.500 7 0 ' '
32 0.000 0.750 0.750 7 0 ' '
33 0.500 0.750 0.750 7 0 ' '
